data_4065625
loop_
_publ_author_name
'Venugopal, Ajay'
'Ghosh, Manik Kumer'
'J\"urgens, Hannes'
'T\"ornroos, Karl W.'
'Swang, Ole'
'Tilset, Mats'
'Heyn, Richard H.'

_publ_section_title
;
 (\b-Diketiminato)dimethylgold(III): Synthesis, Structure, and Reactivity
;
_journal_issue 10
_journal_name_full Organometallics
_journal_page_first 2248
_journal_paper_doi 10.1021/om100038f
_journal_volume 29
_journal_year 2010
_chemical_formula_moiety 'C23 H31 Au I N2, C F3 O3 S'
_chemical_formula_sum 'C24 H31 Au F3 I N2 O3 S'
_chemical_formula_weight 808.43
_chemical_name_systematic
; 
 ? 
;
_space_group_IT_number 19
_symmetry_cell_setting orthorhombic
_symmetry_space_group_name_Hall 'P 2ac 2ab'
_symmetry_space_group_name_H-M 'P 21 21 21'
_atom_sites_solution_hydrogens geom
_atom_sites_solution_primary direct
_atom_sites_solution_secondary difmap
_audit_creation_method SHELXL-97
_cell_angle_alpha 90.00
_cell_angle_beta 90.00
_cell_angle_gamma 90.00
_cell_formula_units_Z 4
_cell_length_a 11.1621(8)
_cell_length_b 12.8960(9)
_cell_length_c 19.3602(13)
_cell_measurement_reflns_used 9589
_cell_measurement_temperature 103(2)
_cell_measurement_theta_max 31.65
_cell_measurement_theta_min 2.41
_cell_volume 2786.8(3)
_computing_cell_refinement
;
Bruker (2008). SAINT, version 7.56A, Bruker AXS Inc., Madison, 
Wisconsin, USA.
;
_computing_data_collection
;
Bruker (2008). APEX2, version 2008.5-0, Bruker AXS Inc., Madison, 
Wisconsin, USA.
;
_computing_data_reduction
;
Bruker (2008). SAINT, version 7.56A, Bruker AXS Inc., Madison, 
Wisconsin, USA.
;
_computing_molecular_graphics
;
Brandenburg, K. (2009). DIAMOND. Version 3.2c. Crystal Impact GbR, Bonn, 
Germany.
;
_computing_publication_material
;
Bruker AXS (2008). SHELXTL. Version 2008/1. Bruker AXS Inc., Madison, 
Wisconsin, USA.
;
_computing_structure_refinement
;
Sheldrick, G. M. (2008). Acta Crystallographica, A64, 112-122.
;
_computing_structure_solution
;     
Sheldrick, G. M. (2008). Acta Crystallographica, A64, 112-122.
;
_diffrn_ambient_temperature 103(2)
_diffrn_measured_fraction_theta_full 0.998
_diffrn_measured_fraction_theta_max 0.998
_diffrn_measurement_device_type 'Bruker TXS APEX-II CCD'
_diffrn_measurement_method 'omega scans'
_diffrn_radiation_monochromator graphite
_diffrn_radiation_source 'rotating anode'
_diffrn_radiation_type MoK\a
_diffrn_radiation_wavelength 0.71073
_diffrn_reflns_av_R_equivalents 0.0397
_diffrn_reflns_av_sigmaI/netI 0.0393
_diffrn_reflns_limit_h_max 16
_diffrn_reflns_limit_h_min -16
_diffrn_reflns_limit_k_max 19
_diffrn_reflns_limit_k_min -19
_diffrn_reflns_limit_l_max 28
_diffrn_reflns_limit_l_min -28
_diffrn_reflns_number 48953
_diffrn_reflns_theta_full 31.65
_diffrn_reflns_theta_max 31.65
_diffrn_reflns_theta_min 1.90
_exptl_absorpt_coefficient_mu 6.509
_exptl_absorpt_correction_T_max 0.5650
_exptl_absorpt_correction_T_min 0.3299
_exptl_absorpt_correction_type multi-scan
_exptl_absorpt_process_details
;
SADABS version 2008/1, G.M Sheldrick, University of 
G\"ttingen, Germany, 2008.
;
_exptl_crystal_colour 'pale yellow'
_exptl_crystal_density_diffrn 1.927
_exptl_crystal_density_method 'not measured'
_exptl_crystal_description 'complex prism'
_exptl_crystal_F_000 1552
_exptl_crystal_size_max 0.375
_exptl_crystal_size_mid 0.350
_exptl_crystal_size_min 0.175
_refine_diff_density_max 1.204
_refine_diff_density_min -0.540
_refine_diff_density_rms 0.077
_refine_ls_abs_structure_details 'Flack H D (1983), Acta Cryst. A39, 876-881'
_refine_ls_abs_structure_Flack 0.013(2)
_refine_ls_extinction_method none
_refine_ls_goodness_of_fit_ref 0.912
_refine_ls_hydrogen_treatment constr
_refine_ls_matrix_type full
_refine_ls_number_parameters 324
_refine_ls_number_reflns 9104
_refine_ls_number_restraints 0
_refine_ls_restrained_S_all 0.912
_refine_ls_R_factor_all 0.0142
_refine_ls_R_factor_gt 0.0139
_refine_ls_shift/su_max 0.006
_refine_ls_shift/su_mean 0.000
_refine_ls_structure_factor_coef Fsqd
_refine_ls_weighting_details 'calc w=1/[\s^2^(Fo^2^)+(0.0000P)^2^+0.0000P] where P=(Fo^2^+2Fc^2^)/3'
_refine_ls_weighting_scheme calc
_refine_ls_wR_factor_gt 0.0401
_refine_ls_wR_factor_ref 0.0402
_reflns_number_gt 8991
_reflns_number_total 9104
_reflns_threshold_expression I>2\s(I)
_cod_data_source_file om100038f_si_002.cif
_cod_data_source_block compound4
_cod_depositor_comments
;
The following automatic conversions were performed:

'_symmetry_cell_setting' value 'Orthorhombic' changed to
'orthorhombic' according to
/home/saulius/struct/CIF-dictionaries/cif_core.dic dictionary named
'cif_core.dic' version 2.4.1 from 2010-06-29.

Automatic conversion script
Id: cif_fix_values 1715 2011-07-08 13:25:40Z adriana 
;
_cod_database_code 4065625

loop_
_symmetry_equiv_pos_as_xyz
'x, y, z'
'-x+1/2, -y, z+1/2'
'-x, y+1/2, -z+1/2'
'x+1/2, -y+1/2, -z'

loop_
_atom_site_label
_atom_site_type_symbol
_atom_site_fract_x
_atom_site_fract_y
_atom_site_fract_z
_atom_site_U_iso_or_equiv
_atom_site_adp_type
_atom_site_occupancy
_atom_site_symmetry_multiplicity
_atom_site_calc_flag
_atom_site_refinement_flags
Au1 Au 0.198600(6) 0.506721(5) 0.561185(3) 0.01432(2) Uani 1 1 d .
I1 I 0.147497(11) 0.697015(10) 0.726563(6) 0.01762(3) Uani 1 1 d .
S1 S 0.29871(5) 0.90954(4) 0.83539(2) 0.01653(8) Uani 1 1 d .
N1 N 0.13890(15) 0.43674(12) 0.65662(8) 0.0142(3) Uani 1 1 d .
O1 O 0.17657(14) 0.93736(13) 0.85192(9) 0.0243(3) Uani 1 1 d .
F1 F 0.33631(18) 0.85567(16) 0.96338(8) 0.0501(5) Uani 1 1 d .
C1 C 0.06896(16) 0.48153(15) 0.69961(9) 0.0145(3) Uani 1 1 d .
N2 N 0.04118(14) 0.60420(12) 0.56267(8) 0.0144(3) Uani 1 1 d .
O2 O 0.38666(14) 0.98960(13) 0.84557(9) 0.0287(3) Uani 1 1 d .
F2 F 0.44494(13) 0.77304(13) 0.89091(10) 0.0372(4) Uani 1 1 d .
C2 C 0.01670(16) 0.58675(14) 0.68713(9) 0.0141(3) Uani 1 1 d .
H2B H -0.0553 0.5924 0.7177 0.017 Uiso 1 1 calc R
O3 O 0.31106(17) 0.85291(13) 0.77120(9) 0.0286(3) Uani 1 1 d .
F3 F 0.25885(14) 0.73384(14) 0.90049(10) 0.0428(4) Uani 1 1 d .
C3 C -0.02189(17) 0.62270(15) 0.61665(10) 0.0147(3) Uani 1 1 d .
C4 C 0.03356(19) 0.43835(16) 0.76876(10) 0.0200(4) Uani 1 1 d .
H4A H 0.0764 0.3732 0.7769 0.030 Uiso 1 1 calc R
H4B H -0.0530 0.4255 0.7694 0.030 Uiso 1 1 calc R
H4C H 0.0542 0.4883 0.8050 0.030 Uiso 1 1 calc R
C5 C -0.13678(19) 0.68252(16) 0.61628(11) 0.0192(4) Uani 1 1 d .
H5A H -0.1490 0.7134 0.5706 0.029 Uiso 1 1 calc R
H5B H -0.1330 0.7375 0.6511 0.029 Uiso 1 1 calc R
H5C H -0.2035 0.6358 0.6269 0.029 Uiso 1 1 calc R
C6 C 0.3472(2) 0.41484(18) 0.55614(12) 0.0246(4) Uani 1 1 d .
H6A H 0.3944 0.4335 0.5153 0.037 Uiso 1 1 calc R
H6B H 0.3227 0.3420 0.5529 0.037 Uiso 1 1 calc R
H6C H 0.3957 0.4249 0.5978 0.037 Uiso 1 1 calc R
C7 C 0.2620(2) 0.5665(2) 0.47011(12) 0.0268(5) Uani 1 1 d .
H7A H 0.2135 0.6266 0.4568 0.040 Uiso 1 1 calc R
H7B H 0.2572 0.5135 0.4339 0.040 Uiso 1 1 calc R
H7C H 0.3456 0.5879 0.4761 0.040 Uiso 1 1 calc R
C8 C 0.18661(18) 0.33537(15) 0.67397(10) 0.0170(3) Uani 1 1 d .
C9 C 0.13457(19) 0.24923(16) 0.64228(11) 0.0195(4) Uani 1 1 d .
C10 C 0.1828(2) 0.15150(17) 0.65843(13) 0.0260(5) Uani 1 1 d .
H10A H 0.1484 0.0912 0.6384 0.031 Uiso 1 1 calc R
C11 C 0.2795(2) 0.14116(19) 0.70304(13) 0.0301(5) Uani 1 1 d .
H11A H 0.3109 0.0745 0.7135 0.036 Uiso 1 1 calc R
C12 C 0.3295(2) 0.2290(2) 0.73196(12) 0.0279(5) Uani 1 1 d .
H12A H 0.3957 0.2216 0.7624 0.033 Uiso 1 1 calc R
C13 C 0.28622(19) 0.32801(18) 0.71794(11) 0.0220(4) Uani 1 1 d .
C14 C 0.0322(2) 0.25998(18) 0.59289(12) 0.0241(4) Uani 1 1 d .
H14A H -0.0329 0.2986 0.6151 0.036 Uiso 1 1 calc R
H14B H 0.0035 0.1910 0.5796 0.036 Uiso 1 1 calc R
H14C H 0.0590 0.2974 0.5516 0.036 Uiso 1 1 calc R
C15 C 0.3443(2) 0.4221(2) 0.74959(13) 0.0300(5) Uani 1 1 d .
H15A H 0.4191 0.4017 0.7723 0.045 Uiso 1 1 calc R
H15B H 0.2899 0.4528 0.7837 0.045 Uiso 1 1 calc R
H15C H 0.3615 0.4730 0.7134 0.045 Uiso 1 1 calc R
C16 C 0.00282(17) 0.64808(16) 0.49743(10) 0.0164(3) Uani 1 1 d .
C17 C 0.03552(19) 0.75054(17) 0.48249(11) 0.0200(4) Uani 1 1 d .
C18 C 0.0013(2) 0.79152(18) 0.41848(11) 0.0238(4) Uani 1 1 d .
H18A H 0.0223 0.8606 0.4065 0.029 Uiso 1 1 calc R
C19 C -0.0633(2) 0.7310(2) 0.37270(11) 0.0249(4) Uani 1 1 d .
H19A H -0.0881 0.7598 0.3299 0.030 Uiso 1 1 calc R
C20 C -0.0923(2) 0.62971(19) 0.38791(10) 0.0230(4) Uani 1 1 d .
H20A H -0.1351 0.5892 0.3552 0.028 Uiso 1 1 calc R
C21 C -0.05925(18) 0.58659(17) 0.45087(10) 0.0193(4) Uani 1 1 d .
C22 C 0.1067(2) 0.81563(18) 0.53277(12) 0.0281(5) Uani 1 1 d .
H22A H 0.1792 0.7780 0.5465 0.042 Uiso 1 1 calc R
H22B H 0.0579 0.8300 0.5737 0.042 Uiso 1 1 calc R
H22C H 0.1293 0.8812 0.5107 0.042 Uiso 1 1 calc R
C23 C -0.0875(2) 0.47407(18) 0.46807(12) 0.0278(5) Uani 1 1 d .
H23A H -0.1355 0.4711 0.5104 0.042 Uiso 1 1 calc R
H23B H -0.0126 0.4358 0.4749 0.042 Uiso 1 1 calc R
H23C H -0.1326 0.4428 0.4299 0.042 Uiso 1 1 calc R
C24 C 0.3366(2) 0.81280(19) 0.90097(12) 0.0260(4) Uani 1 1 d .

loop_
_atom_site_aniso_label
_atom_site_aniso_U_11
_atom_site_aniso_U_22
_atom_site_aniso_U_33
_atom_site_aniso_U_23
_atom_site_aniso_U_13
_atom_site_aniso_U_12
Au1 0.01096(3) 0.01781(3) 0.01419(3) 0.00110(2) 0.00015(2) 0.00014(2)
I1 0.01766(5) 0.01659(6) 0.01860(5) -0.00331(4) -0.00228(4) -0.00148(4)
S1 0.01526(19) 0.01789(19) 0.01645(19) -0.00083(15) -0.00166(17) -0.00240(18)
N1 0.0138(7) 0.0160(7) 0.0129(6) 0.0015(5) -0.0024(6) -0.0008(6)
O1 0.0181(7) 0.0281(8) 0.0267(7) 0.0042(6) -0.0002(6) 0.0047(6)
F1 0.0567(12) 0.0718(13) 0.0217(7) 0.0061(8) -0.0077(7) 0.0255(10)
C1 0.0122(7) 0.0168(8) 0.0144(7) 0.0007(6) -0.0027(6) -0.0014(6)
N2 0.0144(7) 0.0136(7) 0.0152(7) 0.0008(6) -0.0024(6) -0.0012(5)
O2 0.0238(7) 0.0218(8) 0.0404(9) -0.0039(7) -0.0065(6) -0.0061(6)
F2 0.0186(7) 0.0293(7) 0.0638(11) 0.0065(7) -0.0055(7) 0.0055(6)
C2 0.0127(7) 0.0156(8) 0.0139(7) -0.0007(6) -0.0003(6) -0.0018(6)
O3 0.0335(9) 0.0299(8) 0.0224(7) -0.0091(6) 0.0051(7) -0.0090(7)
F3 0.0250(7) 0.0391(9) 0.0643(11) 0.0292(8) -0.0066(7) -0.0071(6)
C3 0.0128(8) 0.0133(8) 0.0180(8) 0.0000(6) -0.0023(6) -0.0009(6)
C4 0.0247(9) 0.0190(9) 0.0162(8) 0.0033(7) 0.0028(7) -0.0007(7)
C5 0.0155(8) 0.0207(9) 0.0215(8) 0.0004(7) -0.0003(7) 0.0043(7)
C6 0.0174(9) 0.0303(10) 0.0262(10) 0.0055(9) 0.0034(8) 0.0072(8)
C7 0.0205(9) 0.0366(12) 0.0233(10) 0.0112(9) 0.0066(8) 0.0024(9)
C8 0.0178(8) 0.0162(8) 0.0169(8) 0.0022(6) 0.0016(7) 0.0036(7)
C9 0.0178(9) 0.0194(9) 0.0214(9) -0.0002(7) 0.0056(7) 0.0019(7)
C10 0.0301(12) 0.0183(9) 0.0295(10) 0.0000(8) 0.0122(9) 0.0042(8)
C11 0.0383(13) 0.0249(11) 0.0271(10) 0.0076(8) 0.0113(10) 0.0158(9)
C12 0.0284(11) 0.0350(12) 0.0203(9) 0.0060(9) 0.0002(8) 0.0150(9)
C13 0.0197(9) 0.0273(10) 0.0191(9) 0.0016(7) 0.0007(7) 0.0078(8)
C14 0.0207(10) 0.0231(10) 0.0283(10) -0.0080(8) 0.0012(8) -0.0004(8)
C15 0.0238(10) 0.0396(13) 0.0267(10) -0.0011(9) -0.0108(9) 0.0018(10)
C16 0.0130(8) 0.0213(9) 0.0148(7) 0.0030(7) 0.0000(6) 0.0015(7)
C17 0.0175(9) 0.0228(9) 0.0198(9) 0.0036(7) 0.0008(7) -0.0001(7)
C18 0.0215(10) 0.0255(10) 0.0245(9) 0.0099(8) 0.0033(8) 0.0019(8)
C19 0.0205(10) 0.0371(12) 0.0170(9) 0.0087(8) 0.0007(7) 0.0046(9)
C20 0.0184(9) 0.0367(12) 0.0140(8) 0.0029(8) -0.0033(7) -0.0006(8)
C21 0.0161(8) 0.0273(10) 0.0144(8) 0.0012(7) -0.0012(6) -0.0017(7)
C22 0.0330(12) 0.0224(10) 0.0290(10) 0.0038(8) -0.0037(9) -0.0088(9)
C23 0.0322(11) 0.0292(11) 0.0220(9) 0.0014(8) -0.0085(9) -0.0106(9)
C24 0.0175(9) 0.0305(11) 0.0301(10) 0.0072(9) -0.0025(8) 0.0040(8)

loop_
_atom_type_symbol
_atom_type_description
_atom_type_scat_dispersion_real
_atom_type_scat_dispersion_imag
_atom_type_scat_source
C C 0.0033 0.0016 'International Tables Vol C Tables 4.2.6.8 and 6.1.1.4'
H H 0.0000 0.0000 'International Tables Vol C Tables 4.2.6.8 and 6.1.1.4'
N N 0.0061 0.0033 'International Tables Vol C Tables 4.2.6.8 and 6.1.1.4'
O O 0.0106 0.0060 'International Tables Vol C Tables 4.2.6.8 and 6.1.1.4'
F F 0.0171 0.0103 'International Tables Vol C Tables 4.2.6.8 and 6.1.1.4'
S S 0.1246 0.1234 'International Tables Vol C Tables 4.2.6.8 and 6.1.1.4'
I I -0.4742 1.8119 'International Tables Vol C Tables 4.2.6.8 and 6.1.1.4'
Au Au -2.0133 8.8022 'International Tables Vol C Tables 4.2.6.8 and 6.1.1.4'

loop_
_geom_angle_atom_site_label_1
_geom_angle_atom_site_label_2
_geom_angle_atom_site_label_3
_geom_angle
C6 Au1 C7 84.07(9)
C6 Au1 N2 178.02(8)
C7 Au1 N2 94.20(8)
C6 Au1 N1 92.81(8)
C7 Au1 N1 176.80(8)
N2 Au1 N1 88.90(6)
O2 S1 O1 115.80(10)
O2 S1 O3 114.49(10)
O1 S1 O3 113.89(11)
O2 S1 C24 103.68(11)
O1 S1 C24 103.52(10)
O3 S1 C24 103.28(11)
C1 N1 C8 118.71(16)
C1 N1 Au1 123.77(13)
C8 N1 Au1 117.44(12)
N1 C1 C2 122.85(17)
N1 C1 C4 124.95(17)
C2 C1 C4 112.16(16)
C3 N2 C16 118.39(16)
C3 N2 Au1 124.43(13)
C16 N2 Au1 117.13(12)
C1 C2 C3 122.51(16)
C1 C2 I1 105.92(12)
C3 C2 I1 108.00(12)
N2 C3 C5 124.22(17)
N2 C3 C2 121.65(17)
C5 C3 C2 114.11(16)
C9 C8 C13 122.86(18)
C9 C8 N1 117.55(17)
C13 C8 N1 119.48(17)
C8 C9 C10 117.2(2)
C8 C9 C14 121.67(19)
C10 C9 C14 121.2(2)
C11 C10 C9 121.5(2)
C12 C11 C10 119.2(2)
C11 C12 C13 122.2(2)
C12 C13 C8 117.1(2)
C12 C13 C15 120.7(2)
C8 C13 C15 122.22(19)
C21 C16 C17 122.38(19)
C21 C16 N2 119.43(18)
C17 C16 N2 118.12(18)
C18 C17 C16 117.9(2)
C18 C17 C22 120.26(19)
C16 C17 C22 121.86(19)
C19 C18 C17 119.7(2)
C20 C19 C18 121.4(2)
C19 C20 C21 120.3(2)
C16 C21 C20 118.3(2)
C16 C21 C23 120.44(18)
C20 C21 C23 121.24(19)
F2 C24 F1 107.2(2)
F2 C24 F3 107.2(2)
F1 C24 F3 108.7(2)
F2 C24 S1 111.85(17)
F1 C24 S1 110.29(17)
F3 C24 S1 111.35(15)

loop_
_geom_bond_atom_site_label_1
_geom_bond_atom_site_label_2
_geom_bond_distance
Au1 C6 2.041(2)
Au1 C7 2.050(2)
Au1 N2 2.1607(16)
Au1 N1 2.1616(16)
I1 C2 2.1763(18)
S1 O2 1.4383(16)
S1 O1 1.4455(16)
S1 O3 1.4480(16)
S1 C24 1.830(2)
N1 C1 1.279(2)
N1 C8 1.451(2)
F1 C24 1.329(3)
C1 C2 1.497(3)
C1 C4 1.503(3)
N2 C3 1.282(2)
N2 C16 1.449(2)
F2 C24 1.328(3)
C2 C3 1.504(3)
F3 C24 1.338(3)
C3 C5 1.497(3)
C8 C9 1.396(3)
C8 C13 1.404(3)
C9 C10 1.406(3)
C9 C14 1.496(3)
C10 C11 1.389(4)
C11 C12 1.381(4)
C12 C13 1.392(3)
C13 C15 1.506(3)
C16 C21 1.386(3)
C16 C17 1.401(3)
C17 C18 1.400(3)
C17 C22 1.511(3)
C18 C19 1.384(3)
C19 C20 1.377(3)
C20 C21 1.390(3)
C21 C23 1.522(3)

loop_
_geom_torsion_atom_site_label_1
_geom_torsion_atom_site_label_2
_geom_torsion_atom_site_label_3
_geom_torsion_atom_site_label_4
_geom_torsion
C6 Au1 N1 C1 156.63(17)
C7 Au1 N1 C1 169.1(15)
N2 Au1 N1 C1 -24.36(16)
C6 Au1 N1 C8 -19.99(15)
C7 Au1 N1 C8 -7.5(16)
N2 Au1 N1 C8 159.01(14)
C8 N1 C1 C2 178.96(16)
Au1 N1 C1 C2 2.4(3)
C8 N1 C1 C4 1.6(3)
Au1 N1 C1 C4 -175.02(14)
C6 Au1 N2 C3 169(2)
C7 Au1 N2 C3 -161.24(17)
N1 Au1 N2 C3 19.51(16)
C6 Au1 N2 C16 -8(2)
C7 Au1 N2 C16 21.10(15)
N1 Au1 N2 C16 -158.15(14)
N1 C1 C2 C3 36.7(3)
C4 C1 C2 C3 -145.59(18)
N1 C1 C2 I1 -87.53(19)
C4 C1 C2 I1 90.17(15)
C16 N2 C3 C5 3.3(3)
Au1 N2 C3 C5 -174.35(14)
C16 N2 C3 C2 -175.37(16)
Au1 N2 C3 C2 7.0(3)
C1 C2 C3 N2 -42.0(3)
I1 C2 C3 N2 81.26(19)
C1 C2 C3 C5 139.19(18)
I1 C2 C3 C5 -97.52(16)
C1 N1 C8 C9 102.6(2)
Au1 N1 C8 C9 -80.6(2)
C1 N1 C8 C13 -81.2(2)
Au1 N1 C8 C13 95.62(19)
C13 C8 C9 C10 2.8(3)
N1 C8 C9 C10 178.87(18)
C13 C8 C9 C14 -176.92(19)
N1 C8 C9 C14 -0.8(3)
C8 C9 C10 C11 -1.2(3)
C14 C9 C10 C11 178.5(2)
C9 C10 C11 C12 -0.2(4)
C10 C11 C12 C13 0.0(4)
C11 C12 C13 C8 1.5(3)
C11 C12 C13 C15 -179.1(2)
C9 C8 C13 C12 -2.9(3)
N1 C8 C13 C12 -178.96(19)
C9 C8 C13 C15 177.6(2)
N1 C8 C13 C15 1.6(3)
C3 N2 C16 C21 -99.6(2)
Au1 N2 C16 C21 78.2(2)
C3 N2 C16 C17 83.5(2)
Au1 N2 C16 C17 -98.73(18)
C21 C16 C17 C18 1.3(3)
N2 C16 C17 C18 178.10(18)
C21 C16 C17 C22 -177.9(2)
N2 C16 C17 C22 -1.2(3)
C16 C17 C18 C19 0.3(3)
C22 C17 C18 C19 179.6(2)
C17 C18 C19 C20 -1.7(3)
C18 C19 C20 C21 1.4(3)
C17 C16 C21 C20 -1.6(3)
N2 C16 C21 C20 -178.34(18)
C17 C16 C21 C23 177.0(2)
N2 C16 C21 C23 0.3(3)
C19 C20 C21 C16 0.2(3)
C19 C20 C21 C23 -178.4(2)
O2 S1 C24 F2 -62.8(2)
O1 S1 C24 F2 175.93(17)
O3 S1 C24 F2 56.9(2)
O2 S1 C24 F1 56.47(19)
O1 S1 C24 F1 -64.82(19)
O3 S1 C24 F1 176.19(17)
O2 S1 C24 F3 177.27(17)
O1 S1 C24 F3 56.0(2)
O3 S1 C24 F3 -63.00(19)
